data_4066658
loop_
_publ_author_name
'Yao, Haisheng'
'Zhang, Jinguo'
'Zhang, Yong'
'Sun, Hongmei'
'Shen, Qi'

_publ_section_title
;
 Synthesis of Cationic N-Heterocyclic Carbene Lanthanide Bromide and the
 Influence of N-Heterocyclic Carbene and Lanthanide Metals
;
_journal_issue 22
_journal_name_full Organometallics
_journal_page_first 5841
_journal_paper_doi 10.1021/om100562q
_journal_volume 29
_journal_year 2010
_chemical_formula_moiety 'C54 H88 Lu N6 O2, Br, C4 H8 O'
_chemical_formula_sum 'C58 H96 Br Lu N6 O3'
_chemical_formula_weight 1180.29
_chemical_name_systematic
; 
 ? 
;
_space_group_IT_number 14
_symmetry_cell_setting monoclinic
_symmetry_Int_Tables_number 14
_symmetry_space_group_name_Hall '-P 2ybc'
_symmetry_space_group_name_H-M 'P 1 21/c 1'
_atom_sites_solution_hydrogens geom
_atom_sites_solution_primary direct
_atom_sites_solution_secondary difmap
_audit_creation_method SHELXL-97
_cell_angle_alpha 90.00
_cell_angle_beta 91.219(3)
_cell_angle_gamma 90.00
_cell_formula_units_Z 4
_cell_length_a 12.7809(10)
_cell_length_b 24.057(2)
_cell_length_c 20.1018(17)
_cell_measurement_reflns_used 28579
_cell_measurement_temperature 223(2)
_cell_measurement_theta_max 27.5
_cell_measurement_theta_min 3.0
_cell_volume 6179.3(9)
_computing_cell_refinement CrystalClear
_computing_data_collection CrystalClear
_computing_data_reduction CrystalStructure
_computing_structure_refinement 'SHELXL-97 (Sheldrick, 1997)'
_computing_structure_solution 'SHELXS-97 (Sheldrick, 1990)'
_diffrn_ambient_temperature 223(2)
_diffrn_detector_area_resol_mean 14.63
_diffrn_measured_fraction_theta_full 0.996
_diffrn_measured_fraction_theta_max 0.996
_diffrn_measurement_device_type 'Rigaku Saturn'
_diffrn_measurement_method \w
_diffrn_radiation_monochromator graphite
_diffrn_radiation_source 'fine-focus sealed tube'
_diffrn_radiation_type MoK\a
_diffrn_radiation_wavelength 0.71075
_diffrn_reflns_av_R_equivalents 0.0546
_diffrn_reflns_av_sigmaI/netI 0.0795
_diffrn_reflns_limit_h_max 15
_diffrn_reflns_limit_h_min -15
_diffrn_reflns_limit_k_max 26
_diffrn_reflns_limit_k_min -29
_diffrn_reflns_limit_l_max 24
_diffrn_reflns_limit_l_min -22
_diffrn_reflns_number 30437
_diffrn_reflns_theta_full 25.50
_diffrn_reflns_theta_max 25.50
_diffrn_reflns_theta_min 3.00
_exptl_absorpt_coefficient_mu 2.288
_exptl_absorpt_correction_T_max 0.503
_exptl_absorpt_correction_T_min 0.367
_exptl_absorpt_correction_type multi-scan
_exptl_absorpt_process_details 'Jacobson, R. (1998) Private communication'
_exptl_crystal_colour colorless
_exptl_crystal_density_diffrn 1.269
_exptl_crystal_density_method 'not measured'
_exptl_crystal_description prism
_exptl_crystal_F_000 2464
_exptl_crystal_size_max 0.40
_exptl_crystal_size_mid 0.38
_exptl_crystal_size_min 0.30
_refine_diff_density_max 1.079
_refine_diff_density_min -0.666
_refine_diff_density_rms 0.100
_refine_ls_extinction_method none
_refine_ls_goodness_of_fit_ref 1.142
_refine_ls_hydrogen_treatment constr
_refine_ls_matrix_type full
_refine_ls_number_parameters 614
_refine_ls_number_reflns 11447
_refine_ls_number_restraints 30
_refine_ls_restrained_S_all 1.163
_refine_ls_R_factor_all 0.0702
_refine_ls_R_factor_gt 0.0575
_refine_ls_shift/su_max 0.002
_refine_ls_shift/su_mean 0.000
_refine_ls_structure_factor_coef Fsqd
_refine_ls_weighting_details 'calc w=1/[\s^2^(Fo^2^)+(0.0556P)^2^+4.9678P] where P=(Fo^2^+2Fc^2^)/3'
_refine_ls_weighting_scheme calc
_refine_ls_wR_factor_gt 0.1339
_refine_ls_wR_factor_ref 0.1410
_reflns_number_gt 9715
_reflns_number_total 11447
_reflns_threshold_expression >2sigma(I)
_cod_data_source_file om100562q_si_001.cif
_cod_data_source_block complex3
_cod_original_sg_symbol_H-M 'P 21/c'
_cod_database_code 4066658

loop_
_symmetry_equiv_pos_as_xyz
'x, y, z'
'-x, y+1/2, -z+1/2'
'-x, -y, -z'
'x, -y-1/2, z-1/2'

loop_
_atom_site_label
_atom_site_type_symbol
_atom_site_fract_x
_atom_site_fract_y
_atom_site_fract_z
_atom_site_U_iso_or_equiv
_atom_site_adp_type
_atom_site_occupancy
_atom_site_symmetry_multiplicity
_atom_site_calc_flag
_atom_site_refinement_flags
_atom_site_disorder_assembly
_atom_site_disorder_group
Lu1 Lu 0.255679(17) 0.103408(10) 0.329537(12) 0.03732(10) Uani 1 1 d . . .
Br1 Br 0.74501(5) 0.03011(3) 0.50324(4) 0.0617(2) Uani 1 1 d . . .
O1 O 0.3302(3) 0.18001(16) 0.32554(19) 0.0433(9) Uani 1 1 d . . .
O2 O 0.1779(3) 0.10053(15) 0.2380(2) 0.0423(9) Uani 1 1 d . . .
O3 O 0.8420(18) 0.3696(10) 0.7963(12) 0.189(4) Uiso 0.50 1 d PD A 1
O3' O 0.713(2) 0.3811(11) 0.7257(11) 0.189(4) Uiso 0.50 1 d PD B 2
N1 N 0.3691(4) 0.09744(19) 0.4303(2) 0.0428(12) Uani 1 1 d . . .
H1 H 0.3354 0.0741 0.4591 0.051 Uiso 1 1 calc R . .
N2 N 0.4743(4) 0.0152(2) 0.3277(3) 0.0518(13) Uani 1 1 d . . .
N3 N 0.4282(4) 0.0267(2) 0.2263(3) 0.0595(15) Uani 1 1 d . . .
N4 N 0.1468(4) 0.0194(2) 0.3431(3) 0.0467(12) Uani 1 1 d . . .
H4 H 0.1825 -0.0027 0.3732 0.056 Uiso 1 1 calc R . .
N5 N 0.0331(4) 0.1115(2) 0.4283(3) 0.0480(13) Uani 1 1 d . . .
N6 N 0.0722(4) 0.1955(2) 0.4048(3) 0.0509(13) Uani 1 1 d . . .
C1 C 0.4058(4) 0.2091(2) 0.3569(3) 0.0408(13) Uani 1 1 d . . .
C2 C 0.4585(5) 0.2527(2) 0.3243(3) 0.0482(15) Uani 1 1 d . . .
C3 C 0.5367(5) 0.2806(3) 0.3604(4) 0.0567(17) Uani 1 1 d . . .
H3 H 0.5722 0.3096 0.3393 0.068 Uiso 1 1 calc R . .
C4 C 0.5650(5) 0.2679(3) 0.4258(4) 0.0636(19) Uani 1 1 d . C .
C5 C 0.5106(5) 0.2262(3) 0.4565(4) 0.0562(17) Uani 1 1 d . . .
H5 H 0.5277 0.2174 0.5010 0.067 Uiso 1 1 calc R . .
C6 C 0.4312(4) 0.1966(2) 0.4241(3) 0.0455(14) Uani 1 1 d . . .
C7 C 0.3645(5) 0.1545(2) 0.4607(3) 0.0442(14) Uani 1 1 d . . .
H7 H 0.2913 0.1670 0.4543 0.053 Uiso 1 1 calc R . .
C8 C 0.4773(5) 0.0767(3) 0.4266(4) 0.0552(16) Uani 1 1 d . . .
H8A H 0.5098 0.0780 0.4712 0.066 Uiso 1 1 calc R . .
H8B H 0.5171 0.1015 0.3979 0.066 Uiso 1 1 calc R . .
C9 C 0.4852(5) 0.0181(3) 0.4001(4) 0.0582(18) Uani 1 1 d . . .
H9A H 0.5531 0.0024 0.4138 0.070 Uiso 1 1 calc R . .
H9B H 0.4305 -0.0047 0.4200 0.070 Uiso 1 1 calc R . .
C10 C 0.4034(5) 0.0426(3) 0.2888(3) 0.0478(15) Uani 1 1 d . . .
C11 C 0.5395(6) -0.0173(3) 0.2899(4) 0.074(2) Uani 1 1 d . . .
H11 H 0.5944 -0.0399 0.3061 0.089 Uiso 1 1 calc R . .
C12 C 0.5104(6) -0.0108(4) 0.2266(5) 0.079(2) Uani 1 1 d . . .
H12 H 0.5398 -0.0281 0.1894 0.095 Uiso 1 1 calc R . .
C13 C 0.3769(6) 0.0468(4) 0.1640(4) 0.075(2) Uani 1 1 d . . .
H13 H 0.3202 0.0725 0.1765 0.090 Uiso 1 1 calc R . .
C14 C 0.4524(8) 0.0788(4) 0.1219(4) 0.098(3) Uani 1 1 d . . .
H14A H 0.4841 0.1084 0.1482 0.147 Uiso 1 1 calc R . .
H14B H 0.4152 0.0946 0.0839 0.147 Uiso 1 1 calc R . .
H14C H 0.5066 0.0539 0.1066 0.147 Uiso 1 1 calc R . .
C15 C 0.3264(8) -0.0021(5) 0.1255(5) 0.114(4) Uani 1 1 d . . .
H15A H 0.3805 -0.0276 0.1117 0.172 Uiso 1 1 calc R . .
H15B H 0.2890 0.0120 0.0865 0.172 Uiso 1 1 calc R . .
H15C H 0.2779 -0.0213 0.1539 0.172 Uiso 1 1 calc R . .
C16 C 0.4303(5) 0.2689(3) 0.2521(4) 0.0593(18) Uani 1 1 d . . .
C17 C 0.4962(7) 0.3173(4) 0.2274(5) 0.095(3) Uani 1 1 d . . .
H17A H 0.5694 0.3065 0.2277 0.142 Uiso 1 1 calc R . .
H17B H 0.4872 0.3491 0.2564 0.142 Uiso 1 1 calc R . .
H17C H 0.4740 0.3270 0.1825 0.142 Uiso 1 1 calc R . .
C18 C 0.3156(6) 0.2877(3) 0.2468(4) 0.077(2) Uani 1 1 d . . .
H18A H 0.2996 0.2995 0.2016 0.116 Uiso 1 1 calc R . .
H18B H 0.3046 0.3185 0.2770 0.116 Uiso 1 1 calc R . .
H18C H 0.2702 0.2571 0.2585 0.116 Uiso 1 1 calc R . .
C19 C 0.4474(7) 0.2195(4) 0.2061(4) 0.084(3) Uani 1 1 d . . .
H19A H 0.4055 0.1883 0.2206 0.127 Uiso 1 1 calc R . .
H19B H 0.5208 0.2091 0.2076 0.127 Uiso 1 1 calc R . .
H19C H 0.4269 0.2295 0.1610 0.127 Uiso 1 1 calc R . .
C20 C 0.6530(6) 0.3005(4) 0.4636(4) 0.091(3) Uani 1 1 d D . .
C21 C 0.7220(17) 0.3357(9) 0.4172(10) 0.111(7) Uiso 0.50 1 d PD C 1
C21' C 0.7535(13) 0.3036(9) 0.4265(10) 0.100(6) Uiso 0.50 1 d PD C 2
C22 C 0.7237(17) 0.2565(8) 0.4965(11) 0.118(7) Uiso 0.50 1 d PD C 1
C22' C 0.615(2) 0.3609(8) 0.4599(14) 0.147(9) Uiso 0.50 1 d PD C 2
C23 C 0.6126(16) 0.3363(8) 0.5176(9) 0.102(6) Uiso 0.50 1 d PD C 1
C23' C 0.6422(18) 0.2969(10) 0.5388(8) 0.119(7) Uiso 0.50 1 d PD C 2
C24 C 0.3848(5) 0.1535(3) 0.5371(3) 0.0569(17) Uani 1 1 d . . .
H24A H 0.4538 0.1370 0.5460 0.068 Uiso 1 1 calc R . .
H24B H 0.3870 0.1919 0.5533 0.068 Uiso 1 1 calc R . .
C25 C 0.3051(7) 0.1220(3) 0.5759(3) 0.069(2) Uani 1 1 d . . .
H25A H 0.3002 0.0842 0.5579 0.083 Uiso 1 1 calc R . .
H25B H 0.3305 0.1190 0.6221 0.083 Uiso 1 1 calc R . .
C26 C 0.1975(6) 0.1465(4) 0.5759(4) 0.083(3) Uani 1 1 d . . .
H26A H 0.1690 0.1466 0.5302 0.099 Uiso 1 1 calc R . .
H26B H 0.2023 0.1852 0.5909 0.099 Uiso 1 1 calc R . .
C27 C 0.1227(9) 0.1155(5) 0.6201(5) 0.141(5) Uani 1 1 d . . .
H27A H 0.1005 0.0814 0.5982 0.211 Uiso 1 1 calc R . .
H27B H 0.0621 0.1386 0.6282 0.211 Uiso 1 1 calc R . .
H27C H 0.1577 0.1067 0.6620 0.211 Uiso 1 1 calc R . .
C28 C 0.1014(5) 0.0727(2) 0.2056(3) 0.0425(14) Uani 1 1 d . . .
C29 C 0.0407(5) 0.0978(2) 0.1547(3) 0.0431(14) Uani 1 1 d . . .
C30 C -0.0395(5) 0.0663(3) 0.1249(3) 0.0483(15) Uani 1 1 d . . .
H30 H -0.0795 0.0825 0.0904 0.058 Uiso 1 1 calc R . .
C31 C -0.0630(5) 0.0124(3) 0.1436(4) 0.0560(17) Uani 1 1 d . . .
C32 C -0.0004(5) -0.0119(3) 0.1932(3) 0.0532(16) Uani 1 1 d . . .
H32 H -0.0138 -0.0488 0.2060 0.064 Uiso 1 1 calc R . .
C33 C 0.0820(5) 0.0171(2) 0.2244(3) 0.0470(14) Uani 1 1 d . . .
C34 C 0.1533(5) -0.0100(2) 0.2771(3) 0.0483(15) Uani 1 1 d . D .
H34 H 0.2257 -0.0043 0.2619 0.058 Uiso 1 1 calc R . .
C35 C 0.0379(5) 0.0230(3) 0.3674(4) 0.0567(17) Uani 1 1 d . . .
H35A H -0.0051 0.0434 0.3347 0.068 Uiso 1 1 calc R . .
H35B H 0.0092 -0.0146 0.3708 0.068 Uiso 1 1 calc R . .
C36 C 0.0307(5) 0.0509(3) 0.4330(4) 0.0598(18) Uani 1 1 d . . .
H36A H -0.0345 0.0396 0.4540 0.072 Uiso 1 1 calc R . .
H36B H 0.0890 0.0385 0.4618 0.072 Uiso 1 1 calc R . .
C37 C 0.1043(4) 0.1422(2) 0.3948(3) 0.0416(13) Uani 1 1 d . . .
C38 C -0.0387(5) 0.1451(3) 0.4593(4) 0.0640(19) Uani 1 1 d . . .
H38 H -0.0947 0.1331 0.4853 0.077 Uiso 1 1 calc R . .
C39 C -0.0137(5) 0.1980(3) 0.4452(4) 0.065(2) Uani 1 1 d . . .
H39 H -0.0478 0.2302 0.4599 0.077 Uiso 1 1 calc R . .
C40 C 0.1220(5) 0.2454(3) 0.3762(3) 0.0557(17) Uani 1 1 d . . .
H40 H 0.1735 0.2329 0.3433 0.067 Uiso 1 1 calc R . .
C41 C 0.0415(6) 0.2808(3) 0.3403(4) 0.072(2) Uani 1 1 d . . .
H41A H 0.0042 0.2585 0.3074 0.109 Uiso 1 1 calc R . .
H41B H 0.0761 0.3115 0.3184 0.109 Uiso 1 1 calc R . .
H41C H -0.0076 0.2954 0.3721 0.109 Uiso 1 1 calc R . .
C42 C 0.1802(6) 0.2783(3) 0.4298(4) 0.068(2) Uani 1 1 d . . .
H42A H 0.1302 0.2964 0.4583 0.103 Uiso 1 1 calc R . .
H42B H 0.2236 0.3063 0.4092 0.103 Uiso 1 1 calc R . .
H42C H 0.2239 0.2534 0.4562 0.103 Uiso 1 1 calc R . .
C43 C 0.0626(5) 0.1580(2) 0.1330(3) 0.0481(15) Uani 1 1 d . . .
C44 C -0.0136(6) 0.1772(3) 0.0767(3) 0.0626(19) Uani 1 1 d . . .
H44A H -0.0076 0.1526 0.0388 0.094 Uiso 1 1 calc R . .
H44B H 0.0037 0.2148 0.0636 0.094 Uiso 1 1 calc R . .
H44C H -0.0848 0.1762 0.0925 0.094 Uiso 1 1 calc R . .
C45 C 0.1751(5) 0.1623(3) 0.1077(3) 0.0598(18) Uani 1 1 d . . .
H45A H 0.2239 0.1509 0.1427 0.090 Uiso 1 1 calc R . .
H45B H 0.1895 0.2004 0.0951 0.090 Uiso 1 1 calc R . .
H45C H 0.1827 0.1382 0.0694 0.090 Uiso 1 1 calc R . .
C46 C 0.0487(6) 0.1975(3) 0.1917(3) 0.0640(19) Uani 1 1 d . . .
H46A H -0.0231 0.1958 0.2062 0.096 Uiso 1 1 calc R . .
H46B H 0.0649 0.2351 0.1781 0.096 Uiso 1 1 calc R . .
H46C H 0.0954 0.1866 0.2280 0.096 Uiso 1 1 calc R . .
C47 C -0.1513(6) -0.0210(3) 0.1083(4) 0.068(2) Uani 1 1 d . . .
C48 C -0.2268(8) 0.0147(4) 0.0711(7) 0.142(5) Uani 1 1 d . . .
H48A H -0.2586 0.0407 0.1015 0.213 Uiso 1 1 calc R . .
H48B H -0.2808 -0.0084 0.0506 0.213 Uiso 1 1 calc R . .
H48C H -0.1905 0.0350 0.0369 0.213 Uiso 1 1 calc R . .
C49 C -0.2104(7) -0.0563(4) 0.1590(5) 0.105(3) Uani 1 1 d . . .
H49A H -0.2265 -0.0336 0.1974 0.157 Uiso 1 1 calc R . .
H49B H -0.1671 -0.0874 0.1730 0.157 Uiso 1 1 calc R . .
H49C H -0.2749 -0.0699 0.1387 0.157 Uiso 1 1 calc R . .
C50 C -0.1023(8) -0.0615(4) 0.0600(5) 0.115(4) Uani 1 1 d . . .
H50A H -0.1564 -0.0848 0.0402 0.173 Uiso 1 1 calc R . .
H50B H -0.0516 -0.0846 0.0837 0.173 Uiso 1 1 calc R . .
H50C H -0.0675 -0.0409 0.0254 0.173 Uiso 1 1 calc R . .
C51 C 0.1390(5) -0.0735(3) 0.2835(5) 0.072(2) Uani 1 1 d D . .
C52 C 0.2165(15) -0.1026(8) 0.3273(10) 0.085(4) Uiso 0.50 1 d PD D 1
C52' C 0.2414(13) -0.0993(8) 0.3115(11) 0.085(4) Uiso 0.50 1 d PD D 2
C53 C 0.232(2) -0.1611(9) 0.3524(13) 0.143(7) Uiso 0.50 1 d PD D 1
C53' C 0.222(2) -0.1592(10) 0.3116(16) 0.143(7) Uiso 0.50 1 d PD D 2
C54 C 0.175(2) -0.1855(13) 0.2924(13) 0.143(7) Uiso 0.50 1 d PD D 1
C54' C 0.154(2) -0.1935(11) 0.3542(14) 0.143(7) Uiso 0.50 1 d PD D 2
C55 C 0.789(3) 0.3409(15) 0.7384(14) 0.189(4) Uiso 0.50 1 d PD A 1
C55' C 0.731(3) 0.3256(12) 0.7405(18) 0.189(4) Uiso 0.50 1 d PD B 2
C56 C 0.745(3) 0.3070(12) 0.7936(18) 0.189(4) Uiso 0.50 1 d PD A 1
C56' C 0.657(3) 0.3541(15) 0.7895(18) 0.189(4) Uiso 0.50 1 d PD B 2
C57 C 0.721(3) 0.3539(13) 0.8401(14) 0.189(4) Uiso 0.50 1 d PD A 1
C57' C 0.682(3) 0.4127(15) 0.7960(19) 0.189(4) Uiso 0.50 1 d PD B 2
C58 C 0.766(3) 0.4103(13) 0.8169(18) 0.189(4) Uiso 0.50 1 d PD A 1
C58' C 0.788(2) 0.4137(15) 0.7657(18) 0.189(4) Uiso 0.50 1 d PD B 2

loop_
_atom_site_aniso_label
_atom_site_aniso_U_11
_atom_site_aniso_U_22
_atom_site_aniso_U_33
_atom_site_aniso_U_23
_atom_site_aniso_U_13
_atom_site_aniso_U_12
Lu1 0.03146(15) 0.04058(16) 0.03968(16) 0.00589(10) -0.00469(11) -0.00206(10)
Br1 0.0498(4) 0.0682(4) 0.0667(4) 0.0198(4) -0.0097(3) -0.0063(3)
O1 0.038(2) 0.045(2) 0.046(2) 0.0065(18) -0.0110(18) -0.0071(18)
O2 0.045(2) 0.040(2) 0.042(2) 0.0043(17) -0.0106(19) -0.0056(18)
N1 0.035(3) 0.048(3) 0.045(3) 0.010(2) -0.010(2) -0.002(2)
N2 0.044(3) 0.046(3) 0.066(4) 0.009(3) 0.001(3) 0.012(2)
N3 0.050(3) 0.065(4) 0.065(4) -0.004(3) 0.011(3) 0.007(3)
N4 0.037(3) 0.047(3) 0.056(3) 0.013(2) -0.004(2) 0.001(2)
N5 0.036(3) 0.058(3) 0.050(3) 0.003(3) 0.000(2) 0.000(2)
N6 0.049(3) 0.052(3) 0.052(3) -0.004(3) 0.003(3) -0.001(3)
C1 0.033(3) 0.040(3) 0.049(3) 0.002(3) -0.004(3) -0.003(2)
C2 0.040(3) 0.044(3) 0.061(4) 0.007(3) -0.001(3) -0.001(3)
C3 0.053(4) 0.047(4) 0.070(5) 0.000(3) 0.005(4) -0.018(3)
C4 0.048(4) 0.065(4) 0.078(5) -0.011(4) -0.006(4) -0.015(3)
C5 0.049(4) 0.060(4) 0.059(4) -0.003(3) -0.011(3) -0.016(3)
C6 0.037(3) 0.047(3) 0.052(4) 0.009(3) -0.012(3) -0.005(3)
C7 0.041(3) 0.052(4) 0.039(3) 0.008(3) -0.012(3) 0.000(3)
C8 0.042(3) 0.059(4) 0.064(4) 0.006(3) -0.015(3) 0.002(3)
C9 0.047(4) 0.059(4) 0.068(5) 0.017(4) -0.009(3) 0.011(3)
C10 0.038(3) 0.049(4) 0.058(4) 0.003(3) 0.003(3) 0.002(3)
C11 0.070(5) 0.066(5) 0.087(6) -0.003(4) 0.000(5) 0.024(4)
C12 0.075(5) 0.081(6) 0.083(6) -0.006(5) 0.013(5) 0.030(5)
C13 0.064(5) 0.108(7) 0.052(4) 0.002(4) 0.002(4) 0.018(5)
C14 0.111(7) 0.111(7) 0.072(6) 0.016(5) 0.028(5) 0.011(6)
C15 0.106(8) 0.169(11) 0.068(6) -0.018(7) -0.008(6) -0.013(8)
C16 0.053(4) 0.064(4) 0.061(4) 0.023(4) -0.002(3) -0.017(3)
C17 0.095(6) 0.090(6) 0.099(7) 0.037(5) -0.004(5) -0.035(5)
C18 0.070(5) 0.089(6) 0.072(5) 0.039(4) -0.009(4) -0.002(4)
C19 0.103(7) 0.099(7) 0.052(4) 0.007(4) 0.009(5) -0.008(5)
C20 0.072(5) 0.111(7) 0.090(6) -0.015(5) -0.005(5) -0.051(5)
C24 0.059(4) 0.067(4) 0.044(4) -0.003(3) -0.012(3) 0.002(3)
C25 0.104(6) 0.061(4) 0.041(4) 0.000(3) -0.002(4) -0.016(4)
C26 0.071(5) 0.126(8) 0.052(4) 0.011(5) -0.004(4) -0.032(5)
C27 0.141(10) 0.194(12) 0.089(7) 0.001(8) 0.042(7) -0.098(9)
C28 0.042(3) 0.036(3) 0.050(3) -0.006(3) -0.005(3) -0.004(3)
C29 0.046(3) 0.041(3) 0.042(3) -0.001(3) -0.009(3) 0.000(3)
C30 0.046(3) 0.051(4) 0.048(3) -0.003(3) -0.013(3) 0.004(3)
C31 0.049(4) 0.055(4) 0.064(4) -0.019(3) -0.006(3) -0.005(3)
C32 0.048(4) 0.043(3) 0.068(4) -0.012(3) -0.002(3) -0.006(3)
C33 0.042(3) 0.043(3) 0.055(4) 0.003(3) -0.003(3) 0.001(3)
C34 0.046(3) 0.037(3) 0.062(4) 0.006(3) -0.001(3) 0.004(3)
C35 0.045(4) 0.047(4) 0.078(5) 0.007(3) 0.000(3) -0.009(3)
C36 0.052(4) 0.064(4) 0.064(4) 0.021(4) 0.014(3) -0.001(3)
C37 0.038(3) 0.050(3) 0.037(3) 0.001(3) -0.004(3) 0.000(3)
C38 0.050(4) 0.080(5) 0.063(4) -0.004(4) 0.013(4) -0.008(4)
C39 0.050(4) 0.072(5) 0.072(5) -0.020(4) 0.014(4) 0.002(4)
C40 0.060(4) 0.054(4) 0.054(4) -0.011(3) 0.007(3) -0.003(3)
C41 0.082(5) 0.058(4) 0.078(5) -0.001(4) 0.001(4) 0.000(4)
C42 0.067(5) 0.054(4) 0.084(5) -0.010(4) 0.001(4) -0.008(4)
C43 0.055(4) 0.042(3) 0.046(3) 0.001(3) -0.018(3) 0.002(3)
C44 0.074(5) 0.053(4) 0.060(4) 0.010(3) -0.022(4) 0.008(4)
C45 0.069(4) 0.055(4) 0.054(4) 0.013(3) -0.013(3) -0.014(3)
C46 0.088(5) 0.044(4) 0.060(4) -0.002(3) -0.014(4) 0.008(4)
C47 0.058(4) 0.066(5) 0.080(5) -0.018(4) -0.012(4) -0.017(4)
C48 0.106(8) 0.105(8) 0.210(14) 0.001(8) -0.111(9) -0.032(7)
C49 0.079(6) 0.114(8) 0.121(8) -0.029(7) -0.004(6) -0.050(6)
C50 0.105(7) 0.123(8) 0.118(8) -0.066(7) 0.005(6) -0.053(7)
C51 0.057(4) 0.037(4) 0.121(7) 0.020(4) -0.006(4) 0.006(3)

loop_
_atom_type_symbol
_atom_type_description
_atom_type_scat_dispersion_real
_atom_type_scat_dispersion_imag
_atom_type_scat_source
C C 0.0033 0.0016 'International Tables Vol C Tables 4.2.6.8 and 6.1.1.4'
H H 0.0000 0.0000 'International Tables Vol C Tables 4.2.6.8 and 6.1.1.4'
N N 0.0061 0.0033 'International Tables Vol C Tables 4.2.6.8 and 6.1.1.4'
O O 0.0106 0.0060 'International Tables Vol C Tables 4.2.6.8 and 6.1.1.4'
Lu Lu -0.4720 5.8584 'International Tables Vol C Tables 4.2.6.8 and 6.1.1.4'
Br Br -0.2901 2.4595 'International Tables Vol C Tables 4.2.6.8 and 6.1.1.4'

loop_
_geom_angle_atom_site_label_1
_geom_angle_atom_site_label_2
_geom_angle_atom_site_label_3
_geom_angle
O2 Lu1 O1 101.95(14)
O2 Lu1 N1 170.98(16)
O1 Lu1 N1 79.72(15)
O2 Lu1 N4 79.05(16)
O1 Lu1 N4 171.62(16)
N1 Lu1 N4 100.61(16)
O2 Lu1 C10 92.33(19)
O1 Lu1 C10 98.84(17)
N1 Lu1 C10 78.65(19)
N4 Lu1 C10 89.40(17)
O2 Lu1 C37 96.57(17)
O1 Lu1 C37 92.82(17)
N1 Lu1 C37 92.18(17)
N4 Lu1 C37 78.81(18)
C10 Lu1 C37 163.56(19)
C1 O1 Lu1 140.5(4)
C28 O2 Lu1 141.1(4)
C58 O3 C55 104(3)
C58 O3 C57 54.8(13)
C55 O3 C57 84.7(18)
C55' O3' C58' 107(3)
C8 N1 C7 112.0(5)
C8 N1 Lu1 120.9(4)
C7 N1 Lu1 104.7(3)
C8 N1 H1 106.1
C7 N1 H1 106.1
Lu1 N1 H1 106.1
C10 N2 C11 111.2(6)
C10 N2 C9 126.8(5)
C11 N2 C9 122.0(6)
C10 N3 C12 111.9(6)
C10 N3 C13 125.6(6)
C12 N3 C13 122.6(6)
C35 N4 C34 112.7(5)
C35 N4 Lu1 121.5(4)
C34 N4 Lu1 104.2(3)
C35 N4 H4 105.8
C34 N4 H4 105.8
Lu1 N4 H4 105.8
C37 N5 C38 111.4(5)
C37 N5 C36 126.1(5)
C38 N5 C36 122.6(5)
C37 N6 C39 112.0(5)
C37 N6 C40 124.9(5)
C39 N6 C40 123.1(5)
O1 C1 C2 121.1(5)
O1 C1 C6 119.1(5)
C2 C1 C6 119.8(5)
C3 C2 C1 117.4(6)
C3 C2 C16 121.3(6)
C1 C2 C16 121.3(6)
C4 C3 C2 123.7(6)
C4 C3 H3 118.1
C2 C3 H3 118.1
C5 C4 C3 117.4(6)
C5 C4 C20 121.0(7)
C3 C4 C20 121.5(7)
C4 C5 C6 122.4(7)
C4 C5 H5 118.8
C6 C5 H5 118.8
C5 C6 C1 119.2(6)
C5 C6 C7 121.7(6)
C1 C6 C7 118.9(5)
N1 C7 C6 112.5(5)
N1 C7 C24 112.4(5)
C6 C7 C24 113.9(5)
N1 C7 H7 105.7
C6 C7 H7 105.7
C24 C7 H7 105.7
N1 C8 C9 113.8(5)
N1 C8 H8A 108.8
C9 C8 H8A 108.8
N1 C8 H8B 108.8
C9 C8 H8B 108.8
H8A C8 H8B 107.7
N2 C9 C8 112.9(5)
N2 C9 H9A 109.0
C8 C9 H9A 109.0
N2 C9 H9B 109.0
C8 C9 H9B 109.0
H9A C9 H9B 107.8
N2 C10 N3 103.2(5)
N2 C10 Lu1 126.0(4)
N3 C10 Lu1 130.7(4)
C12 C11 N2 107.5(7)
C12 C11 H11 126.2
N2 C11 H11 126.2
C11 C12 N3 106.1(7)
C11 C12 H12 126.9
N3 C12 H12 126.9
N3 C13 C14 111.3(7)
N3 C13 C15 110.4(7)
C14 C13 C15 111.9(7)
N3 C13 H13 107.7
C14 C13 H13 107.7
C15 C13 H13 107.7
C13 C14 H14A 109.5
C13 C14 H14B 109.5
H14A C14 H14B 109.5
C13 C14 H14C 109.5
H14A C14 H14C 109.5
H14B C14 H14C 109.5
C13 C15 H15A 109.5
C13 C15 H15B 109.5
H15A C15 H15B 109.5
C13 C15 H15C 109.5
H15A C15 H15C 109.5
H15B C15 H15C 109.5
C19 C16 C17 108.1(7)
C19 C16 C18 109.8(7)
C17 C16 C18 106.6(6)
C19 C16 C2 109.9(6)
C17 C16 C2 112.3(6)
C18 C16 C2 110.1(6)
C16 C17 H17A 109.5
C16 C17 H17B 109.5
H17A C17 H17B 109.5
C16 C17 H17C 109.5
H17A C17 H17C 109.5
H17B C17 H17C 109.5
C16 C18 H18A 109.5
C16 C18 H18B 109.5
H18A C18 H18B 109.5
C16 C18 H18C 109.5
H18A C18 H18C 109.5
H18B C18 H18C 109.5
C16 C19 H19A 109.5
C16 C19 H19B 109.5
H19A C19 H19B 109.5
C16 C19 H19C 109.5
H19A C19 H19C 109.5
H19B C19 H19C 109.5
C23 C20 C21' 130.4(13)
C23 C20 C23' 42.9(10)
C21' C20 C23' 126.4(13)
C23 C20 C22 107.2(13)
C21' C20 C22 75.3(12)
C23' C20 C22 66.3(12)
C23 C20 C22' 51.0(12)
C21' C20 C22' 101.8(13)
C23' C20 C22' 93.7(13)
C22 C20 C22' 149.3(15)
C23 C20 C21 109.5(13)
C21' C20 C21 33.8(10)
C23' C20 C21 133.9(14)
C22 C20 C21 107.4(12)
C22' C20 C21 68.8(13)
C23 C20 C4 112.9(10)
C21' C20 C4 113.5(10)
C23' C20 C4 112.1(11)
C22 C20 C4 106.0(11)
C22' C20 C4 103.1(13)
C21 C20 C4 113.3(11)
C25 C24 C7 114.9(6)
C25 C24 H24A 108.5
C7 C24 H24A 108.5
C25 C24 H24B 108.5
C7 C24 H24B 108.5
H24A C24 H24B 107.5
C26 C25 C24 115.7(6)
C26 C25 H25A 108.4
C24 C25 H25A 108.4
C26 C25 H25B 108.4
C24 C25 H25B 108.4
H25A C25 H25B 107.4
C25 C26 C27 113.4(9)
C25 C26 H26A 108.9
C27 C26 H26A 108.9
C25 C26 H26B 108.9
C27 C26 H26B 108.9
H26A C26 H26B 107.7
C26 C27 H27A 109.5
C26 C27 H27B 109.5
H27A C27 H27B 109.5
C26 C27 H27C 109.5
H27A C27 H27C 109.5
H27B C27 H27C 109.5
O2 C28 C29 121.6(5)
O2 C28 C33 118.2(5)
C29 C28 C33 120.2(5)
C30 C29 C28 117.7(5)
C30 C29 C43 121.6(5)
C28 C29 C43 120.6(5)
C31 C30 C29 123.6(6)
C31 C30 H30 118.2
C29 C30 H30 118.2
C30 C31 C32 117.5(6)
C30 C31 C47 121.6(6)
C32 C31 C47 120.8(6)
C31 C32 C33 121.7(6)
C31 C32 H32 119.1
C33 C32 H32 119.1
C32 C33 C28 119.1(6)
C32 C33 C34 122.0(6)
C28 C33 C34 118.9(5)
N4 C34 C33 111.5(5)
N4 C34 C51 112.4(6)
C33 C34 C51 114.2(5)
N4 C34 H34 106.0
C33 C34 H34 106.0
C51 C34 H34 106.0
C36 C35 N4 113.2(5)
C36 C35 H35A 108.9
N4 C35 H35A 108.9
C36 C35 H35B 108.9
N4 C35 H35B 108.9
H35A C35 H35B 107.7
N5 C36 C35 113.0(5)
N5 C36 H36A 109.0
C35 C36 H36A 109.0
N5 C36 H36B 109.0
C35 C36 H36B 109.0
H36A C36 H36B 107.8
N5 C37 N6 103.3(5)
N5 C37 Lu1 125.6(4)
N6 C37 Lu1 131.1(4)
C39 C38 N5 107.2(6)
C39 C38 H38 126.4
N5 C38 H38 126.4
C38 C39 N6 106.1(6)
C38 C39 H39 127.0
N6 C39 H39 127.0
N6 C40 C41 110.5(6)
N6 C40 C42 110.8(6)
C41 C40 C42 111.3(6)
N6 C40 H40 108.1
C41 C40 H40 108.1
C42 C40 H40 108.1
C40 C41 H41A 109.5
C40 C41 H41B 109.5
H41A C41 H41B 109.5
C40 C41 H41C 109.5
H41A C41 H41C 109.5
H41B C41 H41C 109.5
C40 C42 H42A 109.5
C40 C42 H42B 109.5
H42A C42 H42B 109.5
C40 C42 H42C 109.5
H42A C42 H42C 109.5
H42B C42 H42C 109.5
C46 C43 C45 109.8(6)
C46 C43 C29 109.9(5)
C45 C43 C29 109.4(5)
C46 C43 C44 107.3(5)
C45 C43 C44 108.5(5)
C29 C43 C44 111.9(5)
C43 C44 H44A 109.5
C43 C44 H44B 109.5
H44A C44 H44B 109.5
C43 C44 H44C 109.5
H44A C44 H44C 109.5
H44B C44 H44C 109.5
C43 C45 H45A 109.5
C43 C45 H45B 109.5
H45A C45 H45B 109.5
C43 C45 H45C 109.5
H45A C45 H45C 109.5
H45B C45 H45C 109.5
C43 C46 H46A 109.5
C43 C46 H46B 109.5
H46A C46 H46B 109.5
C43 C46 H46C 109.5
H46A C46 H46C 109.5
H46B C46 H46C 109.5
C48 C47 C50 108.8(9)
C48 C47 C49 109.3(8)
C50 C47 C49 106.6(7)
C48 C47 C31 113.0(7)
C50 C47 C31 108.6(6)
C49 C47 C31 110.3(7)
C47 C48 H48A 109.5
C47 C48 H48B 109.5
H48A C48 H48B 109.5
C47 C48 H48C 109.5
H48A C48 H48C 109.5
H48B C48 H48C 109.5
C47 C49 H49A 109.5
C47 C49 H49B 109.5
H49A C49 H49B 109.5
C47 C49 H49C 109.5
H49A C49 H49C 109.5
H49B C49 H49C 109.5
C47 C50 H50A 109.5
C47 C50 H50B 109.5
H50A C50 H50B 109.5
C47 C50 H50C 109.5
H50A C50 H50C 109.5
H50B C50 H50C 109.5
C52 C51 C34 116.0(10)
C52 C51 C52' 17.3(14)
C34 C51 C52' 109.2(9)
C51 C52 C53 136.2(19)
C53' C52' C51 104.6(18)
C52 C53 C54 92(2)
C52' C53' C54' 131(3)
C56 C55 O3 81.2(17)
O3' C55' C56' 67(2)
C55 C56 C57 98(2)
C57' C56' C55' 111(3)
C56 C57 C58 113(2)
C56 C57 O3 70.9(18)
C58 C57 O3 49.7(12)
C56' C57' C58' 100(3)
O3 C58 C57 75(2)
O3' C58' C57' 68(2)

loop_
_geom_bond_atom_site_label_1
_geom_bond_atom_site_label_2
_geom_bond_distance
Lu1 O2 2.073(4)
Lu1 O1 2.077(4)
Lu1 N1 2.469(5)
Lu1 N4 2.472(5)
Lu1 C10 2.537(6)
Lu1 C37 2.538(6)
O1 C1 1.339(6)
O2 C28 1.342(7)
O3 C58 1.447(19)
O3 C55 1.501(19)
O3 C57 1.83(4)
O3' C55' 1.387(19)
O3' C58' 1.466(19)
N1 C8 1.474(8)
N1 C7 1.504(7)
N1 H1 0.9200
N2 C10 1.357(8)
N2 C11 1.381(9)
N2 C9 1.462(9)
N3 C10 1.358(8)
N3 C12 1.385(9)
N3 C13 1.481(9)
N4 C35 1.486(8)
N4 C34 1.508(8)
N4 H4 0.9200
N5 C37 1.360(7)
N5 C38 1.381(8)
N5 C36 1.461(8)
N6 C37 1.363(7)
N6 C39 1.381(8)
N6 C40 1.481(8)
C1 C2 1.414(8)
C1 C6 1.416(8)
C2 C3 1.394(9)
C2 C16 1.540(9)
C3 C4 1.390(10)
C3 H3 0.9400
C4 C5 1.374(10)
C4 C20 1.556(10)
C5 C6 1.391(8)
C5 H5 0.9400
C6 C7 1.523(8)
C7 C24 1.552(8)
C7 H7 0.9900
C8 C9 1.511(9)
C8 H8A 0.9800
C8 H8B 0.9800
C9 H9A 0.9800
C9 H9B 0.9800
C11 C12 1.328(11)
C11 H11 0.9400
C12 H12 0.9400
C13 C14 1.509(11)
C13 C15 1.541(12)
C13 H13 0.9900
C14 H14A 0.9700
C14 H14B 0.9700
C14 H14C 0.9700
C15 H15A 0.9700
C15 H15B 0.9700
C15 H15C 0.9700
C16 C19 1.524(11)
C16 C17 1.526(10)
C16 C18 1.536(10)
C17 H17A 0.9700
C17 H17B 0.9700
C17 H17C 0.9700
C18 H18A 0.9700
C18 H18B 0.9700
C18 H18C 0.9700
C19 H19A 0.9700
C19 H19B 0.9700
C19 H19C 0.9700
C20 C23 1.488(15)
C20 C21' 1.500(14)
C20 C23' 1.524(15)
C20 C22 1.533(15)
C20 C22' 1.535(16)
C20 C21 1.549(15)
C24 C25 1.501(10)
C24 H24A 0.9800
C24 H24B 0.9800
C25 C26 1.497(11)
C25 H25A 0.9800
C25 H25B 0.9800
C26 C27 1.515(11)
C26 H26A 0.9800
C26 H26B 0.9800
C27 H27A 0.9700
C27 H27B 0.9700
C27 H27C 0.9700
C28 C29 1.406(8)
C28 C33 1.414(8)
C29 C30 1.400(8)
C29 C43 1.540(8)
C30 C31 1.383(9)
C30 H30 0.9400
C31 C32 1.394(9)
C31 C47 1.546(9)
C32 C33 1.400(8)
C32 H32 0.9400
C33 C34 1.528(8)
C34 C51 1.544(8)
C34 H34 0.9900
C35 C36 1.486(10)
C35 H35A 0.9800
C35 H35B 0.9800
C36 H36A 0.9800
C36 H36B 0.9800
C38 C39 1.345(10)
C38 H38 0.9400
C39 H39 0.9400
C40 C41 1.507(10)
C40 C42 1.520(9)
C40 H40 0.9900
C41 H41A 0.9700
C41 H41B 0.9700
C41 H41C 0.9700
C42 H42A 0.9700
C42 H42B 0.9700
C42 H42C 0.9700
C43 C46 1.527(9)
C43 C45 1.539(9)
C43 C44 1.548(8)
C44 H44A 0.9700
C44 H44B 0.9700
C44 H44C 0.9700
C45 H45A 0.9700
C45 H45B 0.9700
C45 H45C 0.9700
C46 H46A 0.9700
C46 H46B 0.9700
C46 H46C 0.9700
C47 C48 1.482(12)
C47 C50 1.519(11)
C47 C49 1.536(12)
C48 H48A 0.9700
C48 H48B 0.9700
C48 H48C 0.9700
C49 H49A 0.9700
C49 H49B 0.9700
C49 H49C 0.9700
C50 H50A 0.9700
C50 H50B 0.9700
C50 H50C 0.9700
C51 C52 1.487(15)
C51 C52' 1.544(15)
C52 C53 1.507(18)
C52' C53' 1.462(18)
C53 C54 1.515(18)
C53' C54' 1.478(18)
C55 C56 1.500(19)
C55' C56' 1.540(19)
C56 C57 1.501(19)
C56' C57' 1.451(19)
C57 C58 1.550(19)
C57' C58' 1.494(19)

loop_
_geom_torsion_atom_site_label_1
_geom_torsion_atom_site_label_2
_geom_torsion_atom_site_label_3
_geom_torsion_atom_site_label_4
_geom_torsion
O2 Lu1 O1 C1 -165.7(6)
N1 Lu1 O1 C1 5.3(6)
N4 Lu1 O1 C1 98.3(12)
C10 Lu1 O1 C1 -71.4(6)
C37 Lu1 O1 C1 97.0(6)
O1 Lu1 O2 C28 -164.6(6)
N1 Lu1 O2 C28 95.6(11)
N4 Lu1 O2 C28 6.9(6)
C10 Lu1 O2 C28 95.8(6)
C37 Lu1 O2 C28 -70.3(6)
O2 Lu1 N1 C8 14.3(12)
O1 Lu1 N1 C8 -87.2(4)
N4 Lu1 N1 C8 101.3(4)
C10 Lu1 N1 C8 14.1(4)
C37 Lu1 N1 C8 -179.7(4)
O2 Lu1 N1 C7 141.8(9)
O1 Lu1 N1 C7 40.2(3)
N4 Lu1 N1 C7 -131.2(3)
C10 Lu1 N1 C7 141.5(4)
C37 Lu1 N1 C7 -52.2(4)
O2 Lu1 N4 C35 -87.1(5)
O1 Lu1 N4 C35 10.6(13)
N1 Lu1 N4 C35 102.1(5)
C10 Lu1 N4 C35 -179.6(5)
C37 Lu1 N4 C35 11.9(5)
O2 Lu1 N4 C34 41.3(3)
O1 Lu1 N4 C34 138.9(10)
N1 Lu1 N4 C34 -129.5(3)
C10 Lu1 N4 C34 -51.2(4)
C37 Lu1 N4 C34 140.3(4)
Lu1 O1 C1 C2 156.9(4)
Lu1 O1 C1 C6 -24.5(9)
O1 C1 C2 C3 -179.6(5)
C6 C1 C2 C3 1.8(9)
O1 C1 C2 C16 0.8(9)
C6 C1 C2 C16 -177.7(6)
C1 C2 C3 C4 0.1(10)
C16 C2 C3 C4 179.7(7)
C2 C3 C4 C5 -1.5(11)
C2 C3 C4 C20 179.9(7)
C3 C4 C5 C6 1.1(11)
C20 C4 C5 C6 179.6(7)
C4 C5 C6 C1 0.7(10)
C4 C5 C6 C7 -173.9(6)
O1 C1 C6 C5 179.1(5)
C2 C1 C6 C5 -2.3(9)
O1 C1 C6 C7 -6.0(8)
C2 C1 C6 C7 172.6(5)
C8 N1 C7 C6 56.1(6)
Lu1 N1 C7 C6 -76.6(5)
C8 N1 C7 C24 -74.0(6)
Lu1 N1 C7 C24 153.2(4)
C5 C6 C7 N1 -122.5(6)
C1 C6 C7 N1 62.8(7)
C5 C6 C7 C24 6.9(9)
C1 C6 C7 C24 -167.7(6)
C7 N1 C8 C9 176.5(5)
Lu1 N1 C8 C9 -59.4(7)
C10 N2 C9 C8 -43.6(9)
C11 N2 C9 C8 135.8(7)
N1 C8 C9 N2 79.1(7)
C11 N2 C10 N3 -0.9(7)
C9 N2 C10 N3 178.6(6)
C11 N2 C10 Lu1 175.7(5)
C9 N2 C10 Lu1 -4.8(9)
C12 N3 C10 N2 1.6(8)
C13 N3 C10 N2 -177.3(6)
C12 N3 C10 Lu1 -174.8(5)
C13 N3 C10 Lu1 6.4(10)
O2 Lu1 C10 N2 -163.0(5)
O1 Lu1 C10 N2 94.5(5)
N1 Lu1 C10 N2 17.0(5)
N4 Lu1 C10 N2 -84.0(5)
C37 Lu1 C10 N2 -40.2(10)
O2 Lu1 C10 N3 12.6(6)
O1 Lu1 C10 N3 -89.9(6)
N1 Lu1 C10 N3 -167.4(6)
N4 Lu1 C10 N3 91.6(6)
C37 Lu1 C10 N3 135.4(7)
C10 N2 C11 C12 -0.1(9)
C9 N2 C11 C12 -179.6(7)
N2 C11 C12 N3 1.0(10)
C10 N3 C12 C11 -1.7(9)
C13 N3 C12 C11 177.2(7)
C10 N3 C13 C14 115.7(8)
C12 N3 C13 C14 -63.1(10)
C10 N3 C13 C15 -119.4(8)
C12 N3 C13 C15 61.9(10)
C3 C2 C16 C19 120.1(7)
C1 C2 C16 C19 -60.3(8)
C3 C2 C16 C17 -0.2(10)
C1 C2 C16 C17 179.3(7)
C3 C2 C16 C18 -118.8(7)
C1 C2 C16 C18 60.8(8)
C5 C4 C20 C23 -68.2(13)
C3 C4 C20 C23 110.2(12)
C5 C4 C20 C21' 129.6(12)
C3 C4 C20 C21' -52.0(14)
C5 C4 C20 C23' -21.5(14)
C3 C4 C20 C23' 156.9(12)
C5 C4 C20 C22 48.9(12)
C3 C4 C20 C22 -132.6(11)
C5 C4 C20 C22' -121.1(13)
C3 C4 C20 C22' 57.3(13)
C5 C4 C20 C21 166.5(11)
C3 C4 C20 C21 -15.0(14)
N1 C7 C24 C25 -63.3(8)
C6 C7 C24 C25 167.2(6)
C7 C24 C25 C26 -66.7(9)
C24 C25 C26 C27 -175.5(7)
Lu1 O2 C28 C29 151.4(5)
Lu1 O2 C28 C33 -27.9(9)
O2 C28 C29 C30 -178.1(5)
C33 C28 C29 C30 1.2(9)
O2 C28 C29 C43 1.9(9)
C33 C28 C29 C43 -178.8(6)
C28 C29 C30 C31 1.1(9)
C43 C29 C30 C31 -178.9(6)
C29 C30 C31 C32 -2.4(10)
C29 C30 C31 C47 -179.0(6)
C30 C31 C32 C33 1.4(10)
C47 C31 C32 C33 178.1(6)
C31 C32 C33 C28 0.7(10)
C31 C32 C33 C34 -177.9(6)
O2 C28 C33 C32 177.3(5)
C29 C28 C33 C32 -2.0(9)
O2 C28 C33 C34 -4.1(8)
C29 C28 C33 C34 176.6(6)
C35 N4 C34 C33 55.4(6)
Lu1 N4 C34 C33 -78.1(5)
C35 N4 C34 C51 -74.3(6)
Lu1 N4 C34 C51 152.1(4)
C32 C33 C34 N4 -118.7(6)
C28 C33 C34 N4 62.7(7)
C32 C33 C34 C51 10.2(9)
C28 C33 C34 C51 -168.4(6)
C34 N4 C35 C36 178.9(5)
Lu1 N4 C35 C36 -56.6(7)
C37 N5 C36 C35 -49.9(9)
C38 N5 C36 C35 131.0(7)
N4 C35 C36 N5 80.5(7)
C38 N5 C37 N6 -1.6(7)
C36 N5 C37 N6 179.3(6)
C38 N5 C37 Lu1 179.4(4)
C36 N5 C37 Lu1 0.2(9)
C39 N6 C37 N5 2.3(7)
C40 N6 C37 N5 -177.7(6)
C39 N6 C37 Lu1 -178.8(4)
C40 N6 C37 Lu1 1.3(9)
O2 Lu1 C37 N5 92.9(5)
O1 Lu1 C37 N5 -164.7(5)
N1 Lu1 C37 N5 -84.9(5)
N4 Lu1 C37 N5 15.5(5)
C10 Lu1 C37 N5 -29.5(10)
O2 Lu1 C37 N6 -85.9(5)
O1 Lu1 C37 N6 16.5(5)
N1 Lu1 C37 N6 96.3(5)
N4 Lu1 C37 N6 -163.3(6)
C10 Lu1 C37 N6 151.8(6)
C37 N5 C38 C39 0.3(8)
C36 N5 C38 C39 179.6(6)
N5 C38 C39 N6 1.0(8)
C37 N6 C39 C38 -2.1(8)
C40 N6 C39 C38 177.8(6)
C37 N6 C40 C41 127.4(7)
C39 N6 C40 C41 -52.5(8)
C37 N6 C40 C42 -108.8(7)
C39 N6 C40 C42 71.3(8)
C30 C29 C43 C46 119.4(7)
C28 C29 C43 C46 -60.6(8)
C30 C29 C43 C45 -120.0(6)
C28 C29 C43 C45 60.0(7)
C30 C29 C43 C44 0.2(8)
C28 C29 C43 C44 -179.8(6)
C30 C31 C47 C48 -19.1(11)
C32 C31 C47 C48 164.4(9)
C30 C31 C47 C50 101.8(9)
C32 C31 C47 C50 -74.7(9)
C30 C31 C47 C49 -141.7(8)
C32 C31 C47 C49 41.7(10)
N4 C34 C51 C52 -59.8(12)
C33 C34 C51 C52 171.8(11)
N4 C34 C51 C52' -77.1(11)
C33 C34 C51 C52' 154.5(10)
C34 C51 C52 C53 175(3)
C52' C51 C52 C53 -114(6)
C52 C51 C52' C53' 67(5)
C34 C51 C52' C53' -176.6(15)
C51 C52 C53 C54 27(4)
C51 C52' C53' C54' -72(4)
C58 O3 C55 C56 -86(2)
C57 O3 C55 C56 -33.8(19)
C58' O3' C55' C56' 85(3)
O3 C55 C56 C57 43(3)
O3' C55' C56' C57' -30(3)
C55 C56 C57 C58 -9(4)
C55 C56 C57 O3 -36(2)
C58 O3 C57 C56 147(3)
C55 O3 C57 C56 36(2)
C55 O3 C57 C58 -111(3)
C55' C56' C57' C58' -15(4)
C55 O3 C58 C57 73(2)
C56 C57 C58 O3 -34(3)
C55' O3' C58' C57' -100(3)
C56' C57' C58' O3' 45(3)
